data_1502271
loop_
_publ_author_name
'Yoshida, Masahiro'
'Sugimura, Chiyuki'
'Shishido, Kozo'

_publ_section_title
;
 Diastereoselective construction of
 7-methylenebicyclo[3.2.1]oct-3-en-2-one derivatives by
 palladium-catalyzed cyclization of propargylic acetates with
 2-oxocyclohex-3-enecarboxylates.
;
_journal_issue 13
_journal_name_full 'Organic letters'
_journal_page_first 3482
_journal_page_last 3485
_journal_paper_doi 10.1021/ol201243u
_journal_volume 13
_journal_year 2011
_chemical_formula_moiety 'C20 H22 O4 '
_chemical_formula_sum 'C20 H22 O4'
_chemical_formula_weight 326.39
_space_group_IT_number 14
_symmetry_cell_setting monoclinic
_symmetry_Int_Tables_number 14
_symmetry_space_group_name_Hall '-P 2ybc'
_symmetry_space_group_name_H-M 'P 1 21/c 1'
_cell_angle_alpha 90
_cell_angle_beta 91.738(2)
_cell_angle_gamma 90
_cell_formula_units_Z 4
_cell_length_a 11.5532(7)
_cell_length_b 12.7460(8)
_cell_length_c 11.7436(7)
_cell_measurement_reflns_used 12508
_cell_measurement_temperature 173.1
_cell_measurement_theta_max 27.4
_cell_measurement_theta_min 3.2
_cell_volume 1728.53(18)
_computing_cell_refinement PROCESS-AUTO
_computing_data_collection PROCESS-AUTO
_computing_data_reduction CrystalStructure
_computing_publication_material 'CrystalStructure 3.6.0'
_computing_structure_refinement CRYSTALS
_computing_structure_solution SIR97
_diffrn_detector_area_resol_mean 10.00
_diffrn_measured_fraction_theta_full 0.9971
_diffrn_measured_fraction_theta_max 0.9971
_diffrn_measurement_device_type 'Rigaku RAXIS-RAPID'
_diffrn_measurement_method \w
_diffrn_radiation_type 'Mo K\a'
_diffrn_radiation_wavelength 0.7107
_diffrn_reflns_av_R_equivalents 0.050
_diffrn_reflns_limit_h_max 14
_diffrn_reflns_limit_h_min -14
_diffrn_reflns_limit_k_max 16
_diffrn_reflns_limit_k_min -16
_diffrn_reflns_limit_l_max 15
_diffrn_reflns_limit_l_min -15
_diffrn_reflns_number 16734
_diffrn_reflns_theta_full 27.42
_diffrn_reflns_theta_max 27.42
_exptl_absorpt_coefficient_mu 0.086
_exptl_absorpt_correction_T_max 0.974
_exptl_absorpt_correction_T_min 0.560
_exptl_absorpt_correction_type multi-scan
_exptl_absorpt_process_details
;
    Higashi, T. (1995). Program for Absorption Correction.
    Rigaku Corporation, Tokyo, Japan.
;
_exptl_crystal_colour colorless
_exptl_crystal_density_diffrn 1.254
_exptl_crystal_density_method 'not measured'
_exptl_crystal_description block
_exptl_crystal_F_000 696.00
_exptl_crystal_size_max 0.60
_exptl_crystal_size_mid 0.40
_exptl_crystal_size_min 0.30
_refine_diff_density_max 0.39
_refine_diff_density_min -0.35
_refine_ls_extinction_method none
_refine_ls_goodness_of_fit_ref 1.079
_refine_ls_hydrogen_treatment refall
_refine_ls_number_parameters 239
_refine_ls_number_reflns 3926
_refine_ls_R_factor_gt 0.0640
_refine_ls_shift/su_max 0.0000
_refine_ls_structure_factor_coef F
_refine_ls_weighting_details 'w = 1/[0.0020Fo^2^ + 1.0000\s(Fo^2^)]'
_refine_ls_weighting_scheme calc
_refine_ls_wR_factor_ref 0.0930
_reflns_number_gt 2556
_reflns_number_total 3935
_reflns_threshold_expression F^2^>2.0\s(F^2^)
_cod_data_source_file ol201243u_si_002.cif
_cod_data_source_block '_CSA-1'
_cod_original_cell_volume 1728.5(2)
_cod_original_formula_sum 'C20 H22 O4 '
_cod_database_code 1502271

loop_
_symmetry_equiv_pos_site_id
_symmetry_equiv_pos_as_xyz
1 +X,+Y,+Z
2 -X,1/2+Y,1/2-Z
3 -X,-Y,-Z
4 +X,1/2-Y,1/2+Z

loop_
_atom_site_label
_atom_site_type_symbol
_atom_site_fract_x
_atom_site_fract_y
_atom_site_fract_z
_atom_site_U_iso_or_equiv
_atom_site_adp_type
_atom_site_occupancy
_atom_site_symmetry_multiplicity
_atom_site_calc_flag
_atom_site_refinement_flags
O(1) O 0.1436(1) 0.3879(1) 0.0048(1) 0.0362(4) Uani 1.00 1 d .
O(2) O -0.1667(1) 0.3736(1) 0.2607(1) 0.0351(4) Uani 1.00 1 d .
O(3) O 0.3622(1) 0.2942(1) 0.2119(1) 0.0517(5) Uani 1.00 1 d .
O(4) O 0.3065(1) 0.2229(1) 0.0441(1) 0.0422(4) Uani 1.00 1 d .
C(1) C 0.0978(2) 0.3538(1) 0.0905(1) 0.0299(5) Uani 1.00 1 d .
C(2) C -0.0170(2) 0.3869(2) 0.1235(2) 0.0319(5) Uani 1.00 1 d .
C(3) C -0.0610(2) 0.3530(1) 0.2226(2) 0.0310(5) Uani 1.00 1 d .
C(4) C 0.0083(2) 0.2825(2) 0.3015(1) 0.0322(5) Uani 1.00 1 d .
C(5) C 0.0017(2) 0.1676(2) 0.2546(2) 0.0321(5) Uani 1.00 1 d .
C(6) C 0.0900(2) 0.1686(2) 0.1606(2) 0.0311(5) Uani 1.00 1 d .
C(7) C 0.1589(2) 0.2724(1) 0.1699(2) 0.0303(5) Uani 1.00 1 d .
C(8) C 0.1361(2) 0.3069(2) 0.2934(2) 0.0332(5) Uani 1.00 1 d .
C(9) C -0.1196(2) 0.1301(1) 0.2238(2) 0.0321(5) Uani 1.00 1 d .
C(10) C -0.1691(2) 0.1365(2) 0.1147(2) 0.0384(6) Uani 1.00 1 d .
C(11) C -0.2810(2) 0.1031(2) 0.0916(2) 0.0482(7) Uani 1.00 1 d .
C(12) C -0.3465(2) 0.0615(2) 0.1785(2) 0.0497(7) Uani 1.00 1 d .
C(13) C -0.2994(2) 0.0548(2) 0.2869(2) 0.0469(7) Uani 1.00 1 d .
C(14) C -0.1872(2) 0.0894(2) 0.3098(2) 0.0386(6) Uani 1.00 1 d .
C(15) C 0.1049(2) 0.0910(2) 0.0868(2) 0.0369(6) Uani 1.00 1 d .
C(16) C 0.2865(2) 0.2649(2) 0.1459(2) 0.0365(6) Uani 1.00 1 d .
C(17) C -0.2472(2) 0.4288(2) 0.1852(2) 0.0416(6) Uani 1.00 1 d .
C(18) C -0.3596(2) 0.4358(3) 0.2454(2) 0.0642(9) Uani 1.00 1 d .
C(19) C 0.4256(2) 0.2176(2) 0.0097(2) 0.0531(7) Uani 1.00 1 d .
C(20) C 0.4645(3) 0.3183(3) -0.0411(3) 0.073(1) Uani 1.00 1 d .
H(1) H -0.0616 0.4320 0.0750 0.038 Uiso 1.00 1 c R
H(2) H -0.0173 0.2872 0.3774 0.038 Uiso 1.00 1 c R
H(3) H 0.0314 0.1227 0.3130 0.038 Uiso 1.00 1 c R
H(4) H 0.1512 0.3795 0.3039 0.040 Uiso 1.00 1 c R
H(5) H 0.1817 0.2675 0.3469 0.040 Uiso 1.00 1 c R
H(6) H -0.1247 0.1646 0.0551 0.046 Uiso 1.00 1 c R
H(7) H -0.3138 0.1087 0.0166 0.058 Uiso 1.00 1 c R
H(8) H -0.4231 0.0373 0.1629 0.060 Uiso 1.00 1 c R
H(9) H -0.3437 0.0265 0.3464 0.057 Uiso 1.00 1 c R
H(10) H -0.1557 0.0860 0.3854 0.047 Uiso 1.00 1 c R
H(11) H 0.0558 0.0215 0.0866 0.044 Uiso 1.00 1 c R
H(12) H 0.1678 0.0975 0.0226 0.045 Uiso 1.00 1 c R
H(13) H -0.2571 0.3912 0.1157 0.050 Uiso 1.00 1 c R
H(14) H -0.2192 0.4973 0.1698 0.050 Uiso 1.00 1 c R
H(15) H -0.4052 0.3758 0.2270 0.078 Uiso 1.00 1 c R
H(16) H -0.3442 0.4380 0.3253 0.078 Uiso 1.00 1 c R
H(17) H -0.4005 0.4974 0.2224 0.078 Uiso 1.00 1 c R
H(18) H 0.4736 0.2017 0.0745 0.064 Uiso 1.00 1 c R
H(19) H 0.4325 0.1637 -0.0455 0.064 Uiso 1.00 1 c R
H(20) H 0.4233 0.3741 -0.0072 0.089 Uiso 1.00 1 c R
H(21) H 0.4486 0.3179 -0.1209 0.089 Uiso 1.00 1 c R
H(22) H 0.5452 0.3277 -0.0268 0.089 Uiso 1.00 1 c R

loop_
_atom_site_aniso_label
_atom_site_aniso_U_11
_atom_site_aniso_U_22
_atom_site_aniso_U_33
_atom_site_aniso_U_12
_atom_site_aniso_U_13
_atom_site_aniso_U_23
O(1) 0.0464(9) 0.0373(8) 0.0251(7) 0.0008(6) 0.0036(6) 0.0038(6)
O(2) 0.0369(8) 0.0373(8) 0.0312(7) 0.0026(6) 0.0028(6) 0.0016(6)
O(3) 0.0381(9) 0.076(1) 0.0401(9) -0.0033(8) -0.0062(7) -0.0050(8)
O(4) 0.0374(9) 0.052(1) 0.0379(8) 0.0014(7) 0.0061(7) -0.0056(7)
C(1) 0.040(1) 0.028(1) 0.0218(9) -0.0031(8) -0.0039(8) -0.0026(8)
C(2) 0.041(1) 0.029(1) 0.0260(9) 0.0023(8) -0.0043(8) 0.0031(8)
C(3) 0.035(1) 0.030(1) 0.028(1) -0.0005(8) -0.0011(8) -0.0054(8)
C(4) 0.043(1) 0.033(1) 0.0196(9) 0.0014(9) -0.0002(8) 0.0005(8)
C(5) 0.042(1) 0.031(1) 0.0239(9) 0.0019(9) -0.0015(8) 0.0053(8)
C(6) 0.037(1) 0.031(1) 0.0242(9) 0.0036(8) -0.0041(8) 0.0041(9)
C(7) 0.035(1) 0.033(1) 0.0226(9) -0.0005(8) -0.0017(8) -0.0007(8)
C(8) 0.042(1) 0.035(1) 0.0230(9) -0.0003(9) -0.0026(8) 0.0009(8)
C(9) 0.039(1) 0.028(1) 0.030(1) 0.0010(8) 0.0018(9) 0.0016(9)
C(10) 0.039(1) 0.044(1) 0.032(1) -0.002(1) 0.0025(9) 0.000(1)
C(11) 0.041(1) 0.057(1) 0.046(1) -0.001(1) -0.003(1) -0.007(1)
C(12) 0.035(1) 0.047(1) 0.068(2) -0.004(1) 0.005(1) -0.005(1)
C(13) 0.044(1) 0.042(1) 0.055(1) 0.001(1) 0.014(1) 0.006(1)
C(14) 0.047(1) 0.035(1) 0.034(1) 0.005(1) 0.0067(9) 0.0068(9)
C(15) 0.046(1) 0.033(1) 0.032(1) 0.0012(9) -0.0001(9) -0.0008(9)
C(16) 0.044(1) 0.036(1) 0.030(1) 0.0015(9) -0.0031(9) 0.0056(9)
C(17) 0.040(1) 0.045(1) 0.039(1) 0.004(1) -0.001(1) 0.003(1)
C(18) 0.043(1) 0.092(2) 0.057(2) 0.015(1) 0.005(1) 0.012(2)
C(19) 0.041(1) 0.065(2) 0.054(1) 0.004(1) 0.010(1) -0.003(1)
C(20) 0.070(2) 0.087(2) 0.063(2) -0.024(2) 0.022(2) -0.005(2)

loop_
_atom_type_symbol
_atom_type_description
_atom_type_scat_dispersion_real
_atom_type_scat_dispersion_imag
_atom_type_scat_source
C C 0.003 0.002
;
International Tables for Crystallography
(1992, Vol. C, Tables 4.2.6.8 and 6.1.1.4)
;
H H 0.000 0.000
;
International Tables for Crystallography
(1992, Vol. C, Table 6.1.1.4)
;
O O 0.011 0.006
;
International Tables for Crystallography
(1992, Vol. C, Tables 4.2.6.8 and 6.1.1.4)
;

loop_
_geom_angle_atom_site_label_1
_geom_angle_atom_site_label_2
_geom_angle_atom_site_label_3
_geom_angle
O(1) C(1) C(2) 122.3(2)
O(1) C(1) C(7) 121.9(2)
O(2) C(3) C(2) 126.4(2)
O(2) C(3) C(4) 112.7(2)
C(17) O(2) C(3) 117.8(2)
O(2) C(17) C(18) 106.8(2)
O(3) C(16) O(4) 123.8(2)
O(3) C(16) C(7) 123.4(2)
O(4) C(16) C(7) 112.8(2)
C(19) O(4) C(16) 117.4(2)
O(4) C(19) C(20) 111.8(2)
C(1) C(2) C(3) 120.3(2)
C(7) C(1) C(2) 115.8(2)
C(1) C(7) C(6) 107.8(2)
C(1) C(7) C(8) 106.6(2)
C(1) C(7) C(16) 111.0(2)
C(2) C(3) C(4) 120.9(2)
C(3) C(4) C(8) 110.0(2)
C(3) C(4) C(5) 108.8(2)
C(4) C(5) C(6) 102.7(2)
C(8) C(4) C(5) 101.9(2)
C(4) C(5) C(9) 114.4(2)
C(4) C(8) C(7) 101.2(2)
C(5) C(6) C(7) 108.1(2)
C(9) C(5) C(6) 117.7(2)
C(5) C(6) C(15) 124.6(2)
C(5) C(9) C(10) 123.6(2)
C(5) C(9) C(14) 118.6(2)
C(6) C(7) C(8) 102.0(2)
C(6) C(7) C(16) 115.9(2)
C(15) C(6) C(7) 127.3(2)
C(16) C(7) C(8) 112.8(2)
C(14) C(9) C(10) 117.8(2)
C(9) C(10) C(11) 121.3(2)
C(9) C(14) C(13) 121.2(2)
C(10) C(11) C(12) 120.0(2)
C(11) C(12) C(13) 119.7(2)
C(12) C(13) C(14) 120.1(2)
O(2) C(17) H(13) 109.7988
O(2) C(17) H(14) 110.2921
O(4) C(19) H(18) 108.8294
O(4) C(19) H(19) 108.9240
C(1) C(2) H(1) 119.8368
H(1) C(2) C(3) 119.8259
C(3) C(4) H(2) 111.4655
H(2) C(4) C(5) 112.0409
C(4) C(5) H(3) 107.3172
C(4) C(8) H(4) 111.5263
H(2) C(4) C(8) 112.1791
C(4) C(8) H(5) 111.8374
H(3) C(5) C(6) 106.9976
H(3) C(5) C(9) 107.0787
C(6) C(15) H(12) 120.4987
C(6) C(15) H(11) 123.1886
C(7) C(8) H(4) 111.2948
C(7) C(8) H(5) 111.3354
H(5) C(8) H(4) 109.4539
C(9) C(10) H(6) 119.0377
C(9) C(14) H(10) 119.0947
H(6) C(10) C(11) 119.6517
C(10) C(11) H(7) 120.1894
H(7) C(11) C(12) 119.8368
C(11) C(12) H(8) 120.4020
C(12) C(13) H(9) 120.0121
H(8) C(12) C(13) 119.9284
C(13) C(14) H(10) 119.7319
H(9) C(13) C(14) 119.8810
H(12) C(15) H(11) 116.3010
H(13) C(17) C(18) 110.5987
H(14) C(17) C(18) 109.8296
C(17) C(18) H(15) 109.0265
C(17) C(18) H(16) 109.1549
C(17) C(18) H(17) 110.2226
H(14) C(17) H(13) 109.4648
H(16) C(18) H(15) 109.4743
H(17) C(18) H(15) 109.4784
H(17) C(18) H(16) 109.4681
C(19) C(20) H(20) 108.4363
H(18) C(19) C(20) 109.2171
H(19) C(19) C(20) 108.5435
C(19) C(20) H(22) 110.1052
C(19) C(20) H(21) 109.8555
H(19) C(19) H(18) 109.4596
H(22) C(20) H(20) 109.4765
H(21) C(20) H(20) 109.4736
H(22) C(20) H(21) 109.4752

loop_
_geom_bond_atom_site_label_1
_geom_bond_atom_site_label_2
_geom_bond_distance
O(1) C(1) 1.230(2)
O(2) C(3) 1.339(2)
O(2) C(17) 1.448(3)
O(3) C(16) 1.210(3)
O(4) C(16) 1.336(3)
O(4) C(19) 1.448(3)
C(1) C(2) 1.456(3)
C(1) C(7) 1.551(3)
C(2) C(3) 1.355(3)
C(3) C(4) 1.503(3)
C(4) C(5) 1.566(3)
C(4) C(8) 1.515(3)
C(5) C(6) 1.525(3)
C(5) C(9) 1.515(3)
C(6) C(7) 1.546(3)
C(6) C(15) 1.330(3)
C(7) C(8) 1.546(3)
C(7) C(16) 1.512(3)
C(9) C(10) 1.390(3)
C(9) C(14) 1.395(3)
C(10) C(11) 1.380(3)
C(11) C(12) 1.393(4)
C(12) C(13) 1.372(4)
C(13) C(14) 1.388(3)
C(17) C(18) 1.500(3)
C(19) C(20) 1.489(4)
C(2) H(1) 0.9500
C(4) H(2) 0.9500
C(5) H(3) 0.9500
C(8) H(4) 0.9500
C(8) H(5) 0.9500
C(10) H(6) 0.9500
C(11) H(7) 0.9500
C(12) H(8) 0.9500
C(13) H(9) 0.9500
C(14) H(10) 0.9500
C(15) H(11) 1.0517
C(15) H(12) 1.0662
C(17) H(13) 0.9500
C(17) H(14) 0.9500
C(18) H(15) 0.9500
C(18) H(16) 0.9500
C(18) H(17) 0.9500
C(19) H(18) 0.9500
C(19) H(19) 0.9500
C(20) H(20) 0.9500
C(20) H(21) 0.9501
C(20) H(22) 0.9500

loop_
_geom_contact_atom_site_label_1
_geom_contact_atom_site_label_2
_geom_contact_distance
_geom_contact_site_symmetry_2
O(1) O(4) 2.850(2) .
O(1) C(2) 2.355(3) .
O(1) C(2) 3.538(2) 56503
O(1) C(3) 3.563(2) .
O(1) C(4) 3.555(2) 55404
O(1) C(5) 3.396(2) 55404
O(1) C(6) 3.407(2) .
O(1) C(7) 2.437(2) .
O(1) C(8) 3.546(2) .
O(1) C(8) 3.510(2) 55404
O(1) C(14) 3.395(3) 55502
O(1) C(16) 2.786(3) .
O(1) C(17) 3.469(3) 56503
O(2) C(2) 2.405(2) .
O(2) C(4) 2.368(2) .
O(2) C(5) 3.270(2) .
O(2) C(9) 3.182(2) .
O(2) C(10) 3.474(3) .
O(2) C(15) 3.364(3) 55502
O(2) C(18) 2.368(3) .
O(3) O(4) 2.246(2) .
O(3) C(1) 3.417(3) .
O(3) C(6) 3.563(3) .
O(3) C(7) 2.401(3) .
O(3) C(8) 2.813(3) .
O(3) C(13) 3.400(3) 55502
O(3) C(19) 2.690(3) .
O(3) C(19) 3.554(3) 55504
O(3) C(20) 3.245(3) .
O(3) C(20) 3.414(3) 55504
O(4) C(1) 2.995(3) .
O(4) C(6) 2.969(2) .
O(4) C(7) 2.374(3) .
O(4) C(8) 3.512(2) 55404
O(4) C(15) 2.928(3) .
O(4) C(20) 2.433(4) .
C(1) C(3) 2.438(3) .
C(1) C(4) 2.861(3) .
C(1) C(5) 3.272(3) .
C(1) C(6) 2.502(3) .
C(1) C(8) 2.484(3) .
C(1) C(14) 3.375(3) 55502
C(1) C(15) 3.351(3) .
C(1) C(16) 2.525(3) .
C(2) O(1) 3.538(2) 56503
C(2) C(4) 2.487(3) .
C(2) C(5) 3.195(3) .
C(2) C(6) 3.070(3) .
C(2) C(7) 2.548(3) .
C(2) C(8) 2.817(3) .
C(2) C(14) 3.569(3) 55502
C(2) C(17) 2.828(3) .
C(3) C(5) 2.497(3) .
C(3) C(6) 3.029(3) .
C(3) C(7) 2.827(3) .
C(3) C(8) 2.472(3) .
C(3) C(9) 2.920(3) .
C(3) C(10) 3.269(3) .
C(3) C(17) 2.387(3) .
C(4) O(1) 3.555(2) 55504
C(4) C(6) 2.414(3) .
C(4) C(7) 2.365(3) .
C(4) C(9) 2.590(3) .
C(4) C(10) 3.494(3) .
C(4) C(14) 3.344(3) .
C(5) O(1) 3.396(2) 55504
C(5) C(7) 2.486(3) .
C(5) C(8) 2.393(3) .
C(5) C(10) 2.560(3) .
C(5) C(14) 2.503(3) .
C(5) C(15) 2.529(3) .
C(6) C(8) 2.402(3) .
C(6) C(9) 2.601(3) .
C(6) C(10) 3.053(3) .
C(6) C(16) 2.591(3) .
C(7) C(15) 2.578(3) .
C(8) O(1) 3.510(2) 55504
C(8) O(4) 3.512(2) 55504
C(8) C(16) 2.547(3) .
C(9) C(11) 2.415(3) .
C(9) C(12) 2.799(3) .
C(9) C(13) 2.425(3) .
C(9) C(15) 3.133(3) .
C(10) C(12) 2.401(3) .
C(10) C(13) 2.762(3) .
C(10) C(14) 2.384(3) .
C(10) C(15) 3.245(3) .
C(11) C(13) 2.390(3) .
C(11) C(14) 2.758(3) .
C(12) C(14) 2.391(3) .
C(13) O(3) 3.400(3) 54502
C(14) O(1) 3.395(3) 54502
C(14) C(1) 3.375(3) 54502
C(14) C(2) 3.569(3) 54502
C(15) O(2) 3.364(3) 54502
C(15) C(16) 3.115(3) .
C(16) C(19) 2.379(3) .
C(16) C(20) 3.128(4) .
C(17) O(1) 3.469(3) 56503
C(19) O(3) 3.554(3) 55404
C(20) O(3) 3.414(3) 55404
O(1) H(1) 2.5953 .
O(1) H(1) 2.6442 56503
O(1) H(2) 3.2411 55404
O(1) H(3) 2.5685 55404
O(1) H(4) 3.5119 .
O(1) H(5) 2.7583 55404
O(1) H(9) 3.3567 55502
O(1) H(10) 2.8366 55502
O(1) H(13) 3.4295 56503
O(1) H(14) 2.6872 56503
O(1) H(20) 3.2432 .
O(2) H(1) 2.6349 .
O(2) H(2) 2.4352 .
O(2) H(6) 3.5102 55504
O(2) H(7) 3.5047 55504
O(2) H(11) 2.8768 55502
O(2) H(13) 1.9829 .
O(2) H(14) 1.9885 .
O(2) H(15) 2.7713 .
O(2) H(16) 2.3554 .
O(2) H(17) 3.1484 .
O(3) H(4) 2.9065 .
O(3) H(5) 2.6790 .
O(3) H(8) 3.4919 55502
O(3) H(9) 3.0450 55502
O(3) H(15) 2.8828 65501
O(3) H(18) 2.4036 .
O(3) H(19) 3.5660 .
O(3) H(19) 2.9875 55504
O(3) H(20) 2.8751 .
O(3) H(21) 2.6026 55504
O(3) H(22) 3.5878 .
O(4) H(4) 3.5463 55404
O(4) H(5) 2.6937 55404
O(4) H(12) 2.2717 .
O(4) H(18) 1.9718 .
O(4) H(19) 1.9729 .
O(4) H(20) 2.4380 .
O(4) H(21) 2.8484 .
O(4) H(22) 3.1969 .
C(1) H(1) 2.0971 .
C(1) H(1) 3.3701 56503
C(1) H(2) 3.3246 55404
C(1) H(3) 3.3388 55404
C(1) H(4) 2.5838 .
C(1) H(5) 3.3224 .
C(1) H(5) 3.4178 55404
C(1) H(6) 3.5401 .
C(1) H(10) 3.0458 55502
C(1) H(12) 3.4637 .
C(2) H(1) 3.4235 56503
C(2) H(2) 3.2412 .
C(2) H(3) 3.1019 55502
C(2) H(4) 2.8328 .
C(2) H(6) 3.1882 .
C(2) H(10) 3.2320 55502
C(2) H(10) 3.1993 55404
C(2) H(13) 2.7727 .
C(2) H(14) 2.7946 .
C(3) H(1) 2.0044 .
C(3) H(2) 2.0514 .
C(3) H(3) 3.2891 .
C(3) H(3) 3.4805 55502
C(3) H(4) 2.6261 .
C(3) H(5) 3.3060 .
C(3) H(6) 3.1772 .
C(3) H(11) 3.1032 55502
C(3) H(13) 2.6026 .
C(3) H(14) 2.6533 .
C(4) H(1) 3.3500 .
C(4) H(3) 2.0593 .
C(4) H(4) 2.0622 .
C(4) H(5) 2.0657 .
C(4) H(6) 3.5676 .
C(4) H(6) 3.4590 55504
C(4) H(10) 3.3091 .
C(4) H(11) 3.4081 55502
C(4) H(12) 3.4911 55504
C(5) H(2) 2.1147 .
C(5) H(4) 3.2488 .
C(5) H(5) 2.6425 .
C(5) H(6) 2.7234 .
C(5) H(10) 2.6303 .
C(5) H(11) 2.7967 .
C(5) H(12) 3.4952 .
C(5) H(14) 3.4178 54502
C(6) H(2) 3.2391 .
C(6) H(2) 3.5589 55404
C(6) H(3) 2.0186 .
C(6) H(4) 3.2381 .
C(6) H(5) 2.7121 .
C(6) H(6) 2.7400 .
C(6) H(11) 2.0990 .
C(6) H(12) 2.0844 .
C(6) H(14) 3.2836 54502
C(7) H(1) 3.4209 .
C(7) H(2) 3.2278 .
C(7) H(3) 2.9636 .
C(7) H(4) 2.0877 .
C(7) H(5) 2.0881 .
C(7) H(11) 3.5393 .
C(7) H(12) 2.8247 .
C(8) H(2) 2.0696 .
C(8) H(3) 2.6543 .
C(8) H(12) 2.9673 55504
C(9) H(2) 2.9210 .
C(9) H(3) 2.0103 .
C(9) H(4) 3.2299 54502
C(9) H(6) 2.0285 .
C(9) H(7) 3.2698 .
C(9) H(9) 3.2780 .
C(9) H(10) 2.0344 .
C(9) H(11) 2.9693 .
C(10) H(2) 3.4760 55404
C(10) H(3) 3.2396 .
C(10) H(4) 3.4163 54502
C(10) H(7) 2.0315 .
C(10) H(8) 3.2605 .
C(10) H(10) 3.2427 .
C(10) H(11) 3.0098 .
C(10) H(11) 3.3975 55503
C(10) H(12) 3.3906 55503
C(10) H(13) 3.4027 .
C(11) H(4) 3.4295 54502
C(11) H(6) 2.0262 .
C(11) H(8) 2.0450 .
C(11) H(9) 3.2506 .
C(11) H(12) 3.1862 55503
C(11) H(16) 3.2324 55404
C(11) H(18) 3.1020 45501
C(12) H(4) 3.2380 54502
C(12) H(6) 3.2578 .
C(12) H(7) 2.0395 .
C(12) H(9) 2.0219 .
C(12) H(10) 3.2458 .
C(12) H(17) 3.2823 44502
C(12) H(18) 2.9747 45501
C(12) H(19) 3.4019 55503
C(13) H(4) 3.0282 54502
C(13) H(7) 3.2464 .
C(13) H(8) 2.0211 .
C(13) H(10) 2.0340 .
C(13) H(17) 3.5415 44502
C(13) H(21) 3.5307 45504
C(13) H(22) 3.2393 45504
C(14) H(1) 3.4068 55504
C(14) H(2) 3.2777 .
C(14) H(3) 2.5606 .
C(14) H(4) 3.0243 54502
C(14) H(6) 3.2433 .
C(14) H(8) 3.2494 .
C(14) H(9) 2.0354 .
C(15) H(2) 3.2004 55404
C(15) H(3) 2.8411 .
C(15) H(4) 3.4025 55404
C(15) H(5) 3.4825 55404
C(15) H(6) 2.8281 .
C(15) H(11) 3.0701 55503
C(15) H(14) 3.3328 54502
C(15) H(16) 3.5129 54502
C(16) H(4) 2.8629 .
C(16) H(5) 2.6860 .
C(16) H(9) 3.3992 55502
C(16) H(12) 2.8993 .
C(16) H(18) 2.4770 .
C(16) H(19) 3.1294 .
C(16) H(20) 2.7992 .
C(16) H(21) 3.4370 55504
C(17) H(1) 2.5379 .
C(17) H(3) 3.5095 55502
C(17) H(15) 2.0203 .
C(17) H(16) 2.0218 .
C(17) H(17) 2.0341 .
C(18) H(7) 3.2634 55504
C(18) H(8) 3.0492 45502
C(18) H(13) 2.0384 .
C(18) H(14) 2.0296 .
C(18) H(21) 3.5989 56503
C(19) H(5) 3.3631 55404
C(19) H(7) 3.3138 65501
C(19) H(8) 3.3744 65501
C(19) H(12) 3.3568 .
C(19) H(20) 2.0039 .
C(19) H(21) 2.0204 .
C(19) H(22) 2.0232 .
C(20) H(9) 3.2793 65404
C(20) H(15) 3.5251 65501
C(20) H(17) 3.2418 56503
C(20) H(18) 2.0130 .
C(20) H(19) 2.0051 .
H(1) O(1) 2.6442 56503
H(1) C(1) 3.3701 56503
H(1) C(2) 3.4235 56503
H(1) C(14) 3.4068 55404
H(2) O(1) 3.2411 55504
H(2) C(1) 3.3246 55504
H(2) C(6) 3.5589 55504
H(2) C(10) 3.4760 55504
H(2) C(15) 3.2004 55504
H(3) O(1) 2.5685 55504
H(3) C(1) 3.3388 55504
H(3) C(2) 3.1019 54502
H(3) C(3) 3.4805 54502
H(3) C(17) 3.5095 54502
H(4) O(4) 3.5463 55504
H(4) C(9) 3.2299 55502
H(4) C(10) 3.4163 55502
H(4) C(11) 3.4295 55502
H(4) C(12) 3.2380 55502
H(4) C(13) 3.0282 55502
H(4) C(14) 3.0243 55502
H(4) C(15) 3.4025 55504
H(5) O(1) 2.7583 55504
H(5) O(4) 2.6937 55504
H(5) C(1) 3.4178 55504
H(5) C(15) 3.4825 55504
H(5) C(19) 3.3631 55504
H(6) O(2) 3.5102 55404
H(6) C(4) 3.4590 55404
H(7) O(2) 3.5047 55404
H(7) C(18) 3.2634 55404
H(7) C(19) 3.3138 45501
H(8) O(3) 3.4919 54502
H(8) C(18) 3.0492 44502
H(8) C(19) 3.3744 45501
H(9) O(1) 3.3567 54502
H(9) O(3) 3.0450 54502
H(9) C(16) 3.3992 54502
H(9) C(20) 3.2793 45504
H(10) O(1) 2.8366 54502
H(10) C(1) 3.0458 54502
H(10) C(2) 3.2320 54502
H(10) C(2) 3.1993 55504
H(11) O(2) 2.8768 54502
H(11) C(3) 3.1032 54502
H(11) C(4) 3.4081 54502
H(11) C(10) 3.3975 55503
H(11) C(15) 3.0701 55503
H(12) C(4) 3.4911 55404
H(12) C(8) 2.9673 55404
H(12) C(10) 3.3906 55503
H(12) C(11) 3.1862 55503
H(13) O(1) 3.4295 56503
H(14) O(1) 2.6872 56503
H(14) C(5) 3.4178 55502
H(14) C(6) 3.2836 55502
H(14) C(15) 3.3328 55502
H(15) O(3) 2.8828 45501
H(15) C(20) 3.5251 45501
H(16) C(11) 3.2324 55504
H(16) C(15) 3.5129 55502
H(17) C(12) 3.2823 45502
H(17) C(13) 3.5415 45502
H(17) C(20) 3.2418 56503
H(18) C(11) 3.1020 65501
H(18) C(12) 2.9747 65501
H(19) O(3) 2.9875 55404
H(19) C(12) 3.4019 55503
H(21) O(3) 2.6026 55404
H(21) C(13) 3.5307 65404
H(21) C(16) 3.4370 55404
H(21) C(18) 3.5989 56503
H(22) C(13) 3.2393 65404

loop_
_geom_torsion_atom_site_label_1
_geom_torsion_atom_site_label_2
_geom_torsion_atom_site_label_3
_geom_torsion_atom_site_label_4
_geom_torsion
C(17) O(2) C(3) C(2) 6.4(3)
C(17) O(2) C(3) C(4) -171.9(1)
C(3) O(2) C(17) C(18) 176.7(2)
C(19) O(4) C(16) O(3) -3.3(3)
C(19) O(4) C(16) C(7) 176.6(2)
C(16) O(4) C(19) C(20) -83.3(2)
O(1) C(1) C(2) C(3) -175.4(2)
C(7) C(1) C(2) C(3) 4.8(3)
O(1) C(1) C(7) C(6) -113.1(2)
O(1) C(1) C(7) C(8) 138.1(2)
O(1) C(1) C(7) C(16) 14.8(3)
C(2) C(1) C(7) C(6) 66.8(2)
C(2) C(1) C(7) C(8) -42.1(2)
C(2) C(1) C(7) C(16) -165.3(2)
C(1) C(2) C(3) O(2) -176.9(2)
C(1) C(2) C(3) C(4) 1.3(3)
O(2) C(3) C(4) C(5) 99.3(2)
O(2) C(3) C(4) C(8) -149.8(2)
C(2) C(3) C(4) C(5) -79.1(2)
C(2) C(3) C(4) C(8) 31.8(2)
C(3) C(4) C(5) C(6) 79.6(2)
C(3) C(4) C(5) C(9) -49.1(2)
C(8) C(4) C(5) C(6) -36.5(2)
C(8) C(4) C(5) C(9) -165.3(2)
C(3) C(4) C(8) C(7) -66.2(2)
C(5) C(4) C(8) C(7) 49.1(2)
C(4) C(5) C(6) C(7) 10.1(2)
C(4) C(5) C(6) C(15) -171.5(2)
C(9) C(5) C(6) C(7) 136.8(2)
C(9) C(5) C(6) C(15) -44.9(3)
C(4) C(5) C(9) C(10) 94.2(2)
C(4) C(5) C(9) C(14) -84.0(2)
C(6) C(5) C(9) C(10) -26.6(3)
C(6) C(5) C(9) C(14) 155.2(2)
C(5) C(6) C(7) C(1) -92.7(2)
C(5) C(6) C(7) C(8) 19.3(2)
C(5) C(6) C(7) C(16) 142.2(2)
C(15) C(6) C(7) C(1) 89.0(2)
C(15) C(6) C(7) C(8) -159.0(2)
C(15) C(6) C(7) C(16) -36.1(3)
C(1) C(7) C(8) C(4) 70.8(2)
C(6) C(7) C(8) C(4) -42.1(2)
C(16) C(7) C(8) C(4) -167.0(2)
C(1) C(7) C(16) O(3) 111.8(2)
C(1) C(7) C(16) O(4) -68.1(2)
C(6) C(7) C(16) O(3) -124.9(2)
C(6) C(7) C(16) O(4) 55.3(2)
C(8) C(7) C(16) O(3) -7.9(3)
C(8) C(7) C(16) O(4) 172.3(2)
C(5) C(9) C(10) C(11) -178.7(2)
C(14) C(9) C(10) C(11) -0.5(3)
C(5) C(9) C(14) C(13) 179.4(2)
C(10) C(9) C(14) C(13) 1.1(3)
C(9) C(10) C(11) C(12) -0.3(4)
C(10) C(11) C(12) C(13) 0.5(4)
C(11) C(12) C(13) C(14) 0.1(3)
C(12) C(13) C(14) C(9) -0.9(4)
